data_4133120
loop_
_publ_author_name
'Antoni, Patrick W.'
'Hansmann, Max M.'

_publ_section_title
;
 Pyrylenes: A New Class of Tunable, Redox-Switchable, Photoexcitable
 Pyrylium-Carbene Hybrids with Three Stable Redox-States.
;
_journal_issue 44
_journal_name_full 'Journal of the American Chemical Society'
_journal_page_first 14823
_journal_page_last 14835
_journal_paper_doi 10.1021/jacs.8b08545
_journal_volume 140
_journal_year 2018
_chemical_formula_moiety 'C39 H47 N O'
_chemical_formula_sum 'C39 H47 N O'
_chemical_formula_weight 545.77
_space_group_crystal_system triclinic
_space_group_IT_number 2
_space_group_name_Hall '-P 1'
_space_group_name_H-M_alt 'P -1'
_atom_sites_solution_hydrogens geom
_atom_sites_solution_primary dual
_audit_creation_date 2018-05-24
_audit_creation_method
;
Olex2 1.2
(compiled 2018.05.18 svn.r3508 for OlexSys, GUI svn.r5497)
;
_cell_angle_alpha 100.218(4)
_cell_angle_beta 106.913(2)
_cell_angle_gamma 101.637(4)
_cell_formula_units_Z 2
_cell_length_a 11.1070(7)
_cell_length_b 11.9674(12)
_cell_length_c 13.1084(11)
_cell_measurement_reflns_used 1445
_cell_measurement_temperature 149.95
_cell_measurement_theta_max 28.01
_cell_measurement_theta_min 2.75
_cell_volume 1580.1(2)
_computing_cell_refinement 'SAINT V8.38A (?, 2016)'
_computing_data_reduction 'SAINT V8.38A (?, 2016)'
_computing_molecular_graphics 'Olex2 (Dolomanov et al., 2009)'
_computing_publication_material 'Olex2 (Dolomanov et al., 2009)'
_computing_structure_refinement 'XL (Sheldrick, 2008)'
_computing_structure_solution 'XT (Sheldrick, 2015)'
_diffrn_ambient_temperature 149.95
_diffrn_measured_fraction_theta_full 0.994
_diffrn_measured_fraction_theta_max 0.995
_diffrn_measurement_device_type 'Bruker APEX-II CCD'
_diffrn_measurement_method '\f and \w scans'
_diffrn_radiation_type MoK\a
_diffrn_radiation_wavelength 0.71073
_diffrn_reflns_av_R_equivalents 0.0340
_diffrn_reflns_av_unetI/netI 0.0237
_diffrn_reflns_Laue_measured_fraction_full 0.994
_diffrn_reflns_Laue_measured_fraction_max 0.995
_diffrn_reflns_limit_h_max 16
_diffrn_reflns_limit_h_min -16
_diffrn_reflns_limit_k_max 17
_diffrn_reflns_limit_k_min -17
_diffrn_reflns_limit_l_max 19
_diffrn_reflns_limit_l_min -19
_diffrn_reflns_number 59139
_diffrn_reflns_point_group_measured_fraction_full 0.994
_diffrn_reflns_point_group_measured_fraction_max 0.995
_diffrn_reflns_theta_full 25.242
_diffrn_reflns_theta_max 31.541
_diffrn_reflns_theta_min 2.708
_diffrn_standards_number 0
_exptl_absorpt_coefficient_mu 0.067
_exptl_absorpt_correction_T_max 0.7462
_exptl_absorpt_correction_T_min 0.7048
_exptl_absorpt_correction_type multi-scan
_exptl_absorpt_process_details
'SADABS-2016/2 (Bruker,2016/2) was used for absorption correction. wR2(int) was 0.0987 before and 0.0475 after correction. The Ratio of minimum to maximum transmission is 0.9532. The \l/2 correction factor is Not present.'
_exptl_crystal_colour orange
_exptl_crystal_colour_primary orange
_exptl_crystal_density_diffrn 1.147
_exptl_crystal_description block
_exptl_crystal_F_000 592
_exptl_crystal_recrystallization_method
'The material was recrystallised from a mixture of thf and pentane  by slow evaporation'
_exptl_crystal_size_max 0.293
_exptl_crystal_size_mid 0.29
_exptl_crystal_size_min 0.267
_refine_diff_density_max 0.404
_refine_diff_density_min -0.206
_refine_diff_density_rms 0.041
_refine_ls_extinction_method none
_refine_ls_goodness_of_fit_ref 1.038
_refine_ls_hydrogen_treatment constr
_refine_ls_matrix_type full
_refine_ls_number_parameters 378
_refine_ls_number_reflns 10521
_refine_ls_number_restraints 0
_refine_ls_restrained_S_all 1.038
_refine_ls_R_factor_all 0.0504
_refine_ls_R_factor_gt 0.0449
_refine_ls_shift/su_max 0.001
_refine_ls_shift/su_mean 0.000
_refine_ls_structure_factor_coef Fsqd
_refine_ls_weighting_details 'w=1/[\s^2^(Fo^2^)+(0.0695P)^2^+0.3473P] where P=(Fo^2^+2Fc^2^)/3'
_refine_ls_weighting_scheme calc
_refine_ls_wR_factor_gt 0.1263
_refine_ls_wR_factor_ref 0.1316
_reflns_Friedel_coverage 0.000
_reflns_number_gt 9299
_reflns_number_total 10521
_reflns_threshold_expression 'I > 2\s(I)'
_cod_data_source_file ja8b08545_si_005.cif
_cod_data_source_block 2cPh
_cod_database_code 4133120
_shelx_shelxl_version_number 2016/6
_shelx_space_group_comment
;
The symmetry employed for this shelxl refinement is uniquely defined
by the following loop, which should always be used as a source of
symmetry information in preference to the above space-group names.
They are only intended as comments.
;
_shelx_estimated_absorpt_t_max 0.982
_shelx_estimated_absorpt_t_min 0.981
_olex2_refinement_description
;
1. Fixed Uiso
 At 1.2 times of:
  All C(H) groups, All C(H,H) groups
 At 1.5 times of:
  All C(H,H,H) groups
2.a Ternary CH refined with riding coordinates:
 C7(H7), C10(H10)
2.b Secondary CH2 refined with riding coordinates:
 C14(H14A,H14B), C34(H34A,H34B), C36(H36A,H36B)
2.c Aromatic/amide H refined with riding coordinates:
 C3(H3), C4(H4), C5(H5), C18(H18), C21(H21), C22(H22), C23(H23), C24(H24),
 C25(H25), C26(H26), C29(H29), C30(H30), C31(H31), C32(H32), C33(H33)
2.d Idealised Me refined as rotating group:
 C8(H8A,H8B,H8C), C9(H9A,H9B,H9C), C11(H11A,H11B,H11C), C12(H12A,H12B,H12C),
 C35(H35A,H35B,H35C), C37(H37A,H37B,H37C), C38(H38A,H38B,H38C), C39(H39A,H39B,
 H39C)
;
_olex2_diffrn_ambient_temperature_device 'Oxford Cryosystems Cryostream 800'
_olex2_exptl_crystal_mounting_method 'The crystal was mounted on a MITIGEN holder in perfluoroether oil'
_olex2_submission_special_instructions 'No special instructions were received'

loop_
_space_group_symop_operation_xyz
'x, y, z'
'-x, -y, -z'

loop_
_atom_site_label
_atom_site_type_symbol
_atom_site_fract_x
_atom_site_fract_y
_atom_site_fract_z
_atom_site_U_iso_or_equiv
_atom_site_adp_type
_atom_site_occupancy
_atom_site_site_symmetry_order
_atom_site_calc_flag
_atom_site_refinement_flags_posn
O1 O 0.40442(6) 0.68738(5) 0.79446(6) 0.02683(13) Uani 1 1 d .
N1 N 0.33649(6) 0.23628(6) 0.63559(6) 0.01892(12) Uani 1 1 d .
C1 C 0.21450(7) 0.21844(6) 0.65570(6) 0.01948(14) Uani 1 1 d .
C2 C 0.10022(8) 0.22365(7) 0.57585(7) 0.02145(14) Uani 1 1 d .
C3 C -0.01628(9) 0.20426(8) 0.59909(8) 0.02824(17) Uani 1 1 d .
H3 H -0.094219 0.206162 0.545555 0.034 Uiso 1 1 calc R
C4 C -0.02069(10) 0.18233(9) 0.69838(9) 0.0329(2) Uani 1 1 d .
H4 H -0.101065 0.168518 0.712217 0.039 Uiso 1 1 calc R
C5 C 0.09253(10) 0.18066(9) 0.77727(8) 0.03158(19) Uani 1 1 d .
H5 H 0.089267 0.166695 0.845656 0.038 Uiso 1 1 calc R
C6 C 0.21159(9) 0.19910(7) 0.75841(7) 0.02441(15) Uani 1 1 d .
C7 C 0.33412(10) 0.20503(9) 0.85164(8) 0.03152(19) Uani 1 1 d .
H7 H 0.407111 0.207867 0.821177 0.038 Uiso 1 1 calc R
C8 C 0.31926(14) 0.09590(12) 0.89858(10) 0.0456(3) Uani 1 1 d .
H8A H 0.256904 0.096990 0.938215 0.068 Uiso 1 1 calc GR
H8B H 0.404225 0.096886 0.949309 0.068 Uiso 1 1 calc GR
H8C H 0.287204 0.024338 0.838119 0.068 Uiso 1 1 calc GR
C9 C 0.37190(13) 0.31780(11) 0.94390(9) 0.0427(2) Uani 1 1 d .
H9A H 0.385038 0.386770 0.913696 0.064 Uiso 1 1 calc GR
H9B H 0.452923 0.321343 1.001563 0.064 Uiso 1 1 calc GR
H9C H 0.301860 0.317254 0.975330 0.064 Uiso 1 1 calc GR
C10 C 0.09837(8) 0.25739(8) 0.46927(7) 0.02563(16) Uani 1 1 d .
H10 H 0.186645 0.263592 0.462328 0.031 Uiso 1 1 calc R
C11 C 0.06856(11) 0.37724(9) 0.46991(10) 0.0378(2) Uani 1 1 d .
H11A H -0.019095 0.371830 0.473922 0.057 Uiso 1 1 calc GR
H11B H 0.072674 0.399374 0.402271 0.057 Uiso 1 1 calc GR
H11C H 0.133073 0.437053 0.533955 0.057 Uiso 1 1 calc GR
C12 C -0.00341(10) 0.16503(10) 0.36812(8) 0.0368(2) Uani 1 1 d .
H12A H 0.010535 0.086982 0.369727 0.055 Uiso 1 1 calc GR
H12B H 0.005682 0.184794 0.300826 0.055 Uiso 1 1 calc GR
H12C H -0.091355 0.164429 0.369296 0.055 Uiso 1 1 calc GR
C13 C 0.37405(8) 0.13427(7) 0.58208(7) 0.02172(14) Uani 1 1 d .
C14 C 0.52180(8) 0.18443(7) 0.61727(7) 0.02326(15) Uani 1 1 d .
H14A H 0.553879 0.153081 0.558127 0.028 Uiso 1 1 calc R
H14B H 0.565844 0.161529 0.684502 0.028 Uiso 1 1 calc R
C15 C 0.55215(7) 0.31991(7) 0.64018(6) 0.01931(13) Uani 1 1 d .
C16 C 0.42986(7) 0.34384(6) 0.66284(6) 0.01791(13) Uani 1 1 d .
C17 C 0.41826(7) 0.45379(7) 0.70427(6) 0.01930(14) Uani 1 1 d .
C18 C 0.31013(8) 0.47870(7) 0.73750(7) 0.02145(14) Uani 1 1 d .
H18 H 0.237920 0.414521 0.727112 0.026 Uiso 1 1 calc R
C19 C 0.30746(8) 0.58793(7) 0.78212(7) 0.02056(14) Uani 1 1 d .
C20 C 0.20827(8) 0.61799(7) 0.82697(7) 0.02307(15) Uani 1 1 d .
C21 C 0.10603(9) 0.53061(9) 0.83086(8) 0.03173(19) Uani 1 1 d .
H21 H 0.097692 0.450033 0.800624 0.038 Uiso 1 1 calc R
C22 C 0.01687(10) 0.56049(11) 0.87837(9) 0.0376(2) Uani 1 1 d .
H22 H -0.051600 0.500246 0.881026 0.045 Uiso 1 1 calc R
C23 C 0.02683(10) 0.67783(12) 0.92215(9) 0.0398(2) Uani 1 1 d .
H23 H -0.034211 0.698020 0.954993 0.048 Uiso 1 1 calc R
C24 C 0.12630(11) 0.76495(10) 0.91751(9) 0.0390(2) Uani 1 1 d .
H24 H 0.132886 0.845423 0.946456 0.047 Uiso 1 1 calc R
C25 C 0.21689(10) 0.73573(8) 0.87076(8) 0.03018(18) Uani 1 1 d .
H25 H 0.285266 0.796428 0.868600 0.036 Uiso 1 1 calc R
C26 C 0.52132(8) 0.56141(7) 0.72697(7) 0.02105(14) Uani 1 1 d .
H26 H 0.598363 0.554957 0.711406 0.025 Uiso 1 1 calc R
C27 C 0.51253(8) 0.66921(7) 0.76881(6) 0.02052(14) Uani 1 1 d .
C28 C 0.61082(8) 0.78189(7) 0.79296(7) 0.02234(15) Uani 1 1 d .
C29 C 0.57517(9) 0.88775(8) 0.80647(8) 0.02833(17) Uani 1 1 d .
H29 H 0.486828 0.886359 0.797498 0.034 Uiso 1 1 calc R
C30 C 0.66827(11) 0.99513(8) 0.83296(9) 0.0340(2) Uani 1 1 d .
H30 H 0.643022 1.066491 0.842297 0.041 Uiso 1 1 calc R
C31 C 0.79694(11) 0.99881(9) 0.84579(8) 0.0358(2) Uani 1 1 d .
H31 H 0.859976 1.072296 0.863377 0.043 Uiso 1 1 calc R
C32 C 0.83350(10) 0.89466(9) 0.83284(9) 0.0369(2) Uani 1 1 d .
H32 H 0.922056 0.896884 0.841899 0.044 Uiso 1 1 calc R
C33 C 0.74162(9) 0.78685(8) 0.80669(8) 0.03078(18) Uani 1 1 d .
H33 H 0.767881 0.715963 0.798063 0.037 Uiso 1 1 calc R
C34 C 0.68144(8) 0.37302(8) 0.73962(7) 0.02484(16) Uani 1 1 d .
H34A H 0.745379 0.329586 0.728186 0.030 Uiso 1 1 calc R
H34B H 0.717014 0.455939 0.739948 0.030 Uiso 1 1 calc R
C35 C 0.67061(9) 0.37050(10) 0.85275(8) 0.0339(2) Uani 1 1 d .
H35A H 0.629607 0.289726 0.852271 0.051 Uiso 1 1 calc GR
H35B H 0.617236 0.422174 0.869870 0.051 Uiso 1 1 calc GR
H35C H 0.758052 0.397973 0.908705 0.051 Uiso 1 1 calc GR
C36 C 0.56681(8) 0.36314(7) 0.53850(7) 0.02263(15) Uani 1 1 d .
H36A H 0.484682 0.325752 0.475506 0.027 Uiso 1 1 calc R
H36B H 0.577888 0.449331 0.554701 0.027 Uiso 1 1 calc R
C37 C 0.68024(10) 0.33763(9) 0.50371(9) 0.03198(19) Uani 1 1 d .
H37A H 0.683157 0.369916 0.440532 0.048 Uiso 1 1 calc GR
H37B H 0.667971 0.252231 0.483099 0.048 Uiso 1 1 calc GR
H37C H 0.762453 0.374350 0.565172 0.048 Uiso 1 1 calc GR
C38 C 0.33948(10) 0.02567(8) 0.62476(9) 0.03202(19) Uani 1 1 d .
H38A H 0.382187 0.045476 0.704864 0.048 Uiso 1 1 calc GR
H38B H 0.369501 -0.037724 0.590158 0.048 Uiso 1 1 calc GR
H38C H 0.244575 -0.000439 0.606639 0.048 Uiso 1 1 calc GR
C39 C 0.30923(10) 0.09804(9) 0.45643(8) 0.03114(19) Uani 1 1 d .
H39A H 0.214561 0.067793 0.437319 0.047 Uiso 1 1 calc GR
H39B H 0.343861 0.036477 0.424891 0.047 Uiso 1 1 calc GR
H39C H 0.327824 0.166674 0.426754 0.047 Uiso 1 1 calc GR

loop_
_atom_site_aniso_label
_atom_site_aniso_U_11
_atom_site_aniso_U_22
_atom_site_aniso_U_33
_atom_site_aniso_U_23
_atom_site_aniso_U_13
_atom_site_aniso_U_12
O1 0.0246(3) 0.0172(3) 0.0394(3) 0.0032(2) 0.0154(3) 0.0040(2)
N1 0.0188(3) 0.0156(3) 0.0219(3) 0.0026(2) 0.0082(2) 0.0036(2)
C1 0.0197(3) 0.0161(3) 0.0219(3) 0.0032(2) 0.0086(3) 0.0023(2)
C2 0.0196(3) 0.0182(3) 0.0251(4) 0.0033(3) 0.0081(3) 0.0030(3)
C3 0.0208(4) 0.0271(4) 0.0349(4) 0.0042(3) 0.0107(3) 0.0034(3)
C4 0.0276(4) 0.0321(4) 0.0414(5) 0.0064(4) 0.0206(4) 0.0027(3)
C5 0.0356(5) 0.0312(4) 0.0317(4) 0.0084(3) 0.0201(4) 0.0037(3)
C6 0.0285(4) 0.0216(3) 0.0236(4) 0.0055(3) 0.0116(3) 0.0040(3)
C7 0.0358(5) 0.0367(5) 0.0227(4) 0.0112(3) 0.0097(3) 0.0082(4)
C8 0.0604(7) 0.0495(6) 0.0376(6) 0.0257(5) 0.0202(5) 0.0199(6)
C9 0.0502(6) 0.0457(6) 0.0230(4) 0.0052(4) 0.0066(4) 0.0044(5)
C10 0.0228(4) 0.0279(4) 0.0259(4) 0.0082(3) 0.0069(3) 0.0068(3)
C11 0.0395(5) 0.0318(5) 0.0423(5) 0.0168(4) 0.0078(4) 0.0123(4)
C12 0.0330(5) 0.0430(5) 0.0273(4) 0.0032(4) 0.0040(4) 0.0088(4)
C13 0.0231(3) 0.0172(3) 0.0247(4) 0.0029(3) 0.0086(3) 0.0065(3)
C14 0.0225(3) 0.0209(3) 0.0290(4) 0.0075(3) 0.0096(3) 0.0090(3)
C15 0.0179(3) 0.0194(3) 0.0216(3) 0.0055(3) 0.0071(3) 0.0063(2)
C16 0.0178(3) 0.0174(3) 0.0181(3) 0.0041(2) 0.0060(2) 0.0041(2)
C17 0.0193(3) 0.0171(3) 0.0208(3) 0.0034(2) 0.0073(3) 0.0040(2)
C18 0.0203(3) 0.0185(3) 0.0241(3) 0.0021(3) 0.0085(3) 0.0036(3)
C19 0.0196(3) 0.0187(3) 0.0219(3) 0.0029(3) 0.0068(3) 0.0039(3)
C20 0.0206(3) 0.0248(4) 0.0217(3) 0.0015(3) 0.0060(3) 0.0069(3)
C21 0.0234(4) 0.0317(4) 0.0362(5) -0.0003(4) 0.0125(3) 0.0031(3)
C22 0.0224(4) 0.0507(6) 0.0362(5) 0.0026(4) 0.0124(4) 0.0059(4)
C23 0.0300(5) 0.0587(7) 0.0328(5) 0.0024(4) 0.0135(4) 0.0202(4)
C24 0.0420(5) 0.0412(5) 0.0364(5) 0.0000(4) 0.0163(4) 0.0212(4)
C25 0.0331(4) 0.0272(4) 0.0305(4) 0.0014(3) 0.0125(3) 0.0113(3)
C26 0.0207(3) 0.0190(3) 0.0228(3) 0.0038(3) 0.0083(3) 0.0038(3)
C27 0.0207(3) 0.0189(3) 0.0213(3) 0.0048(3) 0.0075(3) 0.0036(3)
C28 0.0255(4) 0.0195(3) 0.0202(3) 0.0046(3) 0.0080(3) 0.0019(3)
C29 0.0316(4) 0.0199(4) 0.0308(4) 0.0079(3) 0.0073(3) 0.0046(3)
C30 0.0438(5) 0.0195(4) 0.0342(5) 0.0084(3) 0.0101(4) 0.0019(3)
C31 0.0426(5) 0.0265(4) 0.0304(4) 0.0032(3) 0.0152(4) -0.0084(4)
C32 0.0308(5) 0.0338(5) 0.0395(5) -0.0006(4) 0.0171(4) -0.0044(4)
C33 0.0273(4) 0.0262(4) 0.0356(5) 0.0013(3) 0.0137(3) 0.0015(3)
C34 0.0191(3) 0.0278(4) 0.0258(4) 0.0076(3) 0.0047(3) 0.0060(3)
C35 0.0262(4) 0.0464(5) 0.0245(4) 0.0109(4) 0.0030(3) 0.0068(4)
C36 0.0224(3) 0.0249(4) 0.0237(3) 0.0079(3) 0.0104(3) 0.0078(3)
C37 0.0319(4) 0.0361(5) 0.0379(5) 0.0132(4) 0.0215(4) 0.0131(4)
C38 0.0369(5) 0.0178(3) 0.0448(5) 0.0079(3) 0.0191(4) 0.0070(3)
C39 0.0331(4) 0.0300(4) 0.0254(4) -0.0028(3) 0.0062(3) 0.0117(3)

loop_
_atom_type_symbol
_atom_type_description
_atom_type_scat_dispersion_real
_atom_type_scat_dispersion_imag
_atom_type_scat_source
C C 0.0033 0.0016 'International Tables Vol C Tables 4.2.6.8 and 6.1.1.4'
H H 0.0000 0.0000 'International Tables Vol C Tables 4.2.6.8 and 6.1.1.4'
N N 0.0061 0.0033 'International Tables Vol C Tables 4.2.6.8 and 6.1.1.4'
O O 0.0106 0.0060 'International Tables Vol C Tables 4.2.6.8 and 6.1.1.4'

loop_
_geom_angle_atom_site_label_1
_geom_angle_atom_site_label_2
_geom_angle_atom_site_label_3
_geom_angle
C19 O1 C27 116.84(6)
C1 N1 C13 120.35(6)
C16 N1 C1 125.94(6)
C16 N1 C13 113.70(6)
C2 C1 N1 120.71(7)
C2 C1 C6 120.46(7)
C6 C1 N1 118.80(7)
C1 C2 C10 123.61(7)
C3 C2 C1 118.38(8)
C3 C2 C10 117.88(8)
C2 C3 H3 119.2
C4 C3 C2 121.51(9)
C4 C3 H3 119.2
C3 C4 H4 120.2
C5 C4 C3 119.65(8)
C5 C4 H4 120.2
C4 C5 H5 119.3
C4 C5 C6 121.31(9)
C6 C5 H5 119.3
C1 C6 C7 122.66(8)
C5 C6 C1 118.64(8)
C5 C6 C7 118.60(8)
C6 C7 H7 107.8
C6 C7 C8 112.24(9)
C6 C7 C9 110.89(9)
C8 C7 H7 107.8
C9 C7 H7 107.8
C9 C7 C8 110.21(9)
C7 C8 H8A 109.5
C7 C8 H8B 109.5
C7 C8 H8C 109.5
H8A C8 H8B 109.5
H8A C8 H8C 109.5
H8B C8 H8C 109.5
C7 C9 H9A 109.5
C7 C9 H9B 109.5
C7 C9 H9C 109.5
H9A C9 H9B 109.5
H9A C9 H9C 109.5
H9B C9 H9C 109.5
C2 C10 H10 108.5
C2 C10 C11 110.81(8)
C2 C10 C12 111.92(8)
C11 C10 H10 108.5
C11 C10 C12 108.67(8)
C12 C10 H10 108.5
C10 C11 H11A 109.5
C10 C11 H11B 109.5
C10 C11 H11C 109.5
H11A C11 H11B 109.5
H11A C11 H11C 109.5
H11B C11 H11C 109.5
C10 C12 H12A 109.5
C10 C12 H12B 109.5
C10 C12 H12C 109.5
H12A C12 H12B 109.5
H12A C12 H12C 109.5
H12B C12 H12C 109.5
N1 C13 C14 101.01(6)
N1 C13 C38 112.22(7)
N1 C13 C39 112.78(7)
C14 C13 C38 111.24(7)
C14 C13 C39 112.01(7)
C38 C13 C39 107.59(7)
C13 C14 H14A 110.1
C13 C14 H14B 110.1
C13 C14 C15 108.16(6)
H14A C14 H14B 108.4
C15 C14 H14A 110.1
C15 C14 H14B 110.1
C14 C15 C34 107.76(6)
C14 C15 C36 111.49(6)
C16 C15 C14 102.36(6)
C16 C15 C34 114.65(6)
C16 C15 C36 110.48(6)
C36 C15 C34 109.88(6)
N1 C16 C15 108.32(6)
C17 C16 N1 126.95(7)
C17 C16 C15 124.72(7)
C16 C17 C18 126.20(7)
C16 C17 C26 122.33(7)
C18 C17 C26 111.36(6)
C17 C18 H18 118.4
C19 C18 C17 123.28(7)
C19 C18 H18 118.4
O1 C19 C20 111.49(7)
C18 C19 O1 122.48(7)
C18 C19 C20 125.99(7)
C21 C20 C19 121.46(8)
C25 C20 C19 120.16(8)
C25 C20 C21 118.34(8)
C20 C21 H21 119.7
C22 C21 C20 120.64(9)
C22 C21 H21 119.7
C21 C22 H22 119.8
C21 C22 C23 120.50(10)
C23 C22 H22 119.8
C22 C23 H23 120.3
C24 C23 C22 119.41(9)
C24 C23 H23 120.3
C23 C24 H24 119.8
C23 C24 C25 120.49(10)
C25 C24 H24 119.8
C20 C25 H25 119.7
C24 C25 C20 120.62(10)
C24 C25 H25 119.7
C17 C26 H26 118.4
C27 C26 C17 123.18(7)
C27 C26 H26 118.4
O1 C27 C28 110.75(7)
C26 C27 O1 122.59(7)
C26 C27 C28 126.66(7)
C29 C28 C27 119.96(8)
C33 C28 C27 121.59(8)
C33 C28 C29 118.42(8)
C28 C29 H29 119.8
C30 C29 C28 120.45(9)
C30 C29 H29 119.8
C29 C30 H30 119.7
C31 C30 C29 120.57(9)
C31 C30 H30 119.7
C30 C31 H31 120.2
C30 C31 C32 119.53(9)
C32 C31 H31 120.2
C31 C32 H32 119.8
C31 C32 C33 120.49(10)
C33 C32 H32 119.8
C28 C33 H33 119.7
C32 C33 C28 120.53(9)
C32 C33 H33 119.7
C15 C34 H34A 108.3
C15 C34 H34B 108.3
H34A C34 H34B 107.4
C35 C34 C15 115.75(7)
C35 C34 H34A 108.3
C35 C34 H34B 108.3
C34 C35 H35A 109.5
C34 C35 H35B 109.5
C34 C35 H35C 109.5
H35A C35 H35B 109.5
H35A C35 H35C 109.5
H35B C35 H35C 109.5
C15 C36 H36A 108.4
C15 C36 H36B 108.4
H36A C36 H36B 107.5
C37 C36 C15 115.34(7)
C37 C36 H36A 108.4
C37 C36 H36B 108.4
C36 C37 H37A 109.5
C36 C37 H37B 109.5
C36 C37 H37C 109.5
H37A C37 H37B 109.5
H37A C37 H37C 109.5
H37B C37 H37C 109.5
C13 C38 H38A 109.5
C13 C38 H38B 109.5
C13 C38 H38C 109.5
H38A C38 H38B 109.5
H38A C38 H38C 109.5
H38B C38 H38C 109.5
C13 C39 H39A 109.5
C13 C39 H39B 109.5
C13 C39 H39C 109.5
H39A C39 H39B 109.5
H39A C39 H39C 109.5
H39B C39 H39C 109.5

loop_
_geom_bond_atom_site_label_1
_geom_bond_atom_site_label_2
_geom_bond_distance
O1 C19 1.3841(10)
O1 C27 1.3844(10)
N1 C1 1.4360(10)
N1 C13 1.4928(10)
N1 C16 1.3939(10)
C1 C2 1.4116(11)
C1 C6 1.4142(11)
C2 C3 1.3980(11)
C2 C10 1.5173(12)
C3 H3 0.9500
C3 C4 1.3850(14)
C4 H4 0.9500
C4 C5 1.3827(15)
C5 H5 0.9500
C5 C6 1.3965(12)
C6 C7 1.5210(13)
C7 H7 1.0000
C7 C8 1.5390(15)
C7 C9 1.5353(15)
C8 H8A 0.9800
C8 H8B 0.9800
C8 H8C 0.9800
C9 H9A 0.9800
C9 H9B 0.9800
C9 H9C 0.9800
C10 H10 1.0000
C10 C11 1.5349(14)
C10 C12 1.5367(14)
C11 H11A 0.9800
C11 H11B 0.9800
C11 H11C 0.9800
C12 H12A 0.9800
C12 H12B 0.9800
C12 H12C 0.9800
C13 C14 1.5265(11)
C13 C38 1.5268(12)
C13 C39 1.5329(12)
C14 H14A 0.9900
C14 H14B 0.9900
C14 C15 1.5429(11)
C15 C16 1.5417(10)
C15 C34 1.5537(11)
C15 C36 1.5516(11)
C16 C17 1.3778(10)
C17 C18 1.4573(10)
C17 C26 1.4590(11)
C18 H18 0.9500
C18 C19 1.3440(11)
C19 C20 1.4664(11)
C20 C21 1.3998(13)
C20 C25 1.3967(12)
C21 H21 0.9500
C21 C22 1.3853(13)
C22 H22 0.9500
C22 C23 1.3885(17)
C23 H23 0.9500
C23 C24 1.3814(18)
C24 H24 0.9500
C24 C25 1.3910(13)
C25 H25 0.9500
C26 H26 0.9500
C26 C27 1.3438(11)
C27 C28 1.4710(11)
C28 C29 1.3989(12)
C28 C33 1.3985(12)
C29 H29 0.9500
C29 C30 1.3921(13)
C30 H30 0.9500
C30 C31 1.3802(16)
C31 H31 0.9500
C31 C32 1.3844(16)
C32 H32 0.9500
C32 C33 1.3899(13)
C33 H33 0.9500
C34 H34A 0.9900
C34 H34B 0.9900
C34 C35 1.5274(13)
C35 H35A 0.9800
C35 H35B 0.9800
C35 H35C 0.9800
C36 H36A 0.9900
C36 H36B 0.9900
C36 C37 1.5260(12)
C37 H37A 0.9800
C37 H37B 0.9800
C37 H37C 0.9800
C38 H38A 0.9800
C38 H38B 0.9800
C38 H38C 0.9800
C39 H39A 0.9800
C39 H39B 0.9800
C39 H39C 0.9800
